data_7111118
loop_
_publ_author_name
'Batten, Stuart R.'
'Jensen, Paul'
'Moubaraki, Boujemaa'
'Murray, Keith S.'

_publ_contact_author
;
    Prof. K.S. Murray
    Department of Chemistry
    PO Box 23
    Monash University 3800
    AUSTRALIA
;
_publ_section_title
;
 Anionic metal dicyanamide networks with paramagnetic counter-cations
;
_journal_issue 23
_journal_name_full 'Chemical Communications'
_journal_page_first 2331
_journal_paper_doi 10.1039/b007080g
_journal_year 2000
_chemical_formula_moiety Ni(bipy)3[Mn(dca)3]2
_chemical_formula_sum 'C42 H24 Mn2 N24 Ni'
_chemical_formula_weight 1033.44
_chemical_name_common Ni(bipy)3[Mn(dca)3]2
_chemical_name_systematic
; 
Nickel(II) tris(2,2'-bipyridine) Bis(manganese(II)
 tris(dicyanamide))

;
_space_group_IT_number 43
_symmetry_cell_setting orthorhombic
_symmetry_space_group_name_Hall 'F 2 -2d'
_symmetry_space_group_name_H-M 'F d d 2'
_atom_sites_solution_hydrogens geom
_atom_sites_solution_primary direct
_atom_sites_solution_secondary difmap
_audit_creation_method SHELXL-97
_cell_angle_alpha 90.00
_cell_angle_beta 90.00
_cell_angle_gamma 90.00
_cell_formula_units_Z 8
_cell_length_a 28.8625(5)
_cell_length_b 12.5231(2)
_cell_length_c 23.9239(3)
_cell_measurement_temperature 123(2)
_cell_volume 8647.2(2)
_computing_structure_refinement 'SHELXL-97 (Sheldrick, 1997)'
_computing_structure_solution 'SHELXS-97 (Sheldrick, 1990)'
_diffrn_ambient_temperature 123(2)
_diffrn_measured_fraction_theta_full 0.998
_diffrn_measured_fraction_theta_max 0.998
_diffrn_measurement_device_type 'Nonius KappaCCD'
_diffrn_measurement_method phi-scans
_diffrn_radiation_monochromator graphite
_diffrn_radiation_source 'fine-focus sealed tube'
_diffrn_radiation_type MoK\a
_diffrn_radiation_wavelength 0.71073
_diffrn_reflns_av_R_equivalents 0.0334
_diffrn_reflns_av_sigmaI/netI 0.0319
_diffrn_reflns_limit_h_max 38
_diffrn_reflns_limit_h_min -38
_diffrn_reflns_limit_k_max 16
_diffrn_reflns_limit_k_min -16
_diffrn_reflns_limit_l_max 31
_diffrn_reflns_limit_l_min -31
_diffrn_reflns_number 28783
_diffrn_reflns_theta_full 27.50
_diffrn_reflns_theta_max 28.25
_diffrn_reflns_theta_min 2.82
_exptl_absorpt_coefficient_mu 1.071
_exptl_absorpt_correction_type none
_exptl_crystal_colour 'Pale orange/pink'
_exptl_crystal_density_diffrn 1.588
_exptl_crystal_density_method 'not measured'
_exptl_crystal_description Prismatic
_exptl_crystal_F_000 4176
_exptl_crystal_size_max 0.29
_exptl_crystal_size_mid 0.17
_exptl_crystal_size_min 0.13
_refine_diff_density_max 0.264
_refine_diff_density_min -0.329
_refine_diff_density_rms 0.048
_refine_ls_abs_structure_details 'Flack H D (1983), Acta Cryst. A39, 876-881'
_refine_ls_abs_structure_Flack 0.011(9)
_refine_ls_extinction_method none
_refine_ls_goodness_of_fit_ref 1.024
_refine_ls_hydrogen_treatment mixed
_refine_ls_matrix_type full
_refine_ls_number_parameters 313
_refine_ls_number_reflns 5323
_refine_ls_number_restraints 1
_refine_ls_restrained_S_all 1.024
_refine_ls_R_factor_all 0.0330
_refine_ls_R_factor_gt 0.0259
_refine_ls_shift/su_max 0.001
_refine_ls_shift/su_mean 0.000
_refine_ls_structure_factor_coef Fsqd
_refine_ls_weighting_details 'calc w=1/[\s^2^(Fo^2^)+(0.0261P)^2^+6.6069P] where P=(Fo^2^+2Fc^2^)/3'
_refine_ls_weighting_scheme calc
_refine_ls_wR_factor_gt 0.0541
_refine_ls_wR_factor_ref 0.0564
_reflns_number_gt 4791
_reflns_number_total 5323
_reflns_threshold_expression >2sigma(I)
_cod_data_source_file b007080gsup1.cif
_cod_data_source_block NibipyMndca
_cod_depositor_comments
;
The following automatic conversions were performed:

'_symmetry_cell_setting' value 'Orthorhombic' changed to
'orthorhombic' according to
/home/saulius/struct/CIF-dictionaries/cif_core.dic dictionary named
'cif_core.dic' version 2.4.2 from 2011-04-26.

Automatic conversion script
Id: cif_fix_values 1891 2012-01-12 08:04:46Z andrius 
;
_cod_original_sg_symbol_H-M Fdd2
_cod_database_code 7111118

loop_
_symmetry_equiv_pos_as_xyz
'x, y, z'
'-x, -y, z'
'x+1/4, -y+1/4, z+1/4'
'-x+1/4, y+1/4, z+1/4'
'x, y+1/2, z+1/2'
'-x, -y+1/2, z+1/2'
'x+1/4, -y+3/4, z+3/4'
'-x+1/4, y+3/4, z+3/4'
'x+1/2, y, z+1/2'
'-x+1/2, -y, z+1/2'
'x+3/4, -y+1/4, z+3/4'
'-x+3/4, y+1/4, z+3/4'
'x+1/2, y+1/2, z'
'-x+1/2, -y+1/2, z'
'x+3/4, -y+3/4, z+1/4'
'-x+3/4, y+3/4, z+1/4'

loop_
_atom_site_label
_atom_site_type_symbol
_atom_site_fract_x
_atom_site_fract_y
_atom_site_fract_z
_atom_site_U_iso_or_equiv
_atom_site_adp_type
_atom_site_occupancy
_atom_site_symmetry_multiplicity
_atom_site_calc_flag
_atom_site_refinement_flags
Ni1 Ni 0.0000 0.0000 0.000000(12) 0.01427(7) Uani 1 2 d S
Mn1 Mn 0.0000 0.5000 0.165884(16) 0.01971(10) Uani 1 2 d S
Mn2 Mn 0.0000 0.5000 -0.150636(14) 0.01834(10) Uani 1 2 d S
N1 N 0.04587(6) 0.56666(14) 0.09897(7) 0.0301(4) Uani 1 1 d .
N2 N 0.07015(6) 0.63760(13) 0.00808(7) 0.0284(4) Uani 1 1 d .
N3 N 0.04163(6) 0.57303(13) -0.08275(7) 0.0268(4) Uani 1 1 d .
N4 N 0.04286(6) 0.35091(13) 0.16659(8) 0.0321(4) Uani 1 1 d .
N5 N 0.08030(6) 0.20828(18) 0.22027(10) 0.0526(6) Uani 1 1 d .
N6 N 0.04287(6) 0.08408(14) 0.28477(7) 0.0273(4) Uani 1 1 d .
N7 N -0.04167(6) 0.42003(14) 0.23119(7) 0.0302(4) Uani 1 1 d .
N8 N -0.08218(6) 0.28553(14) 0.28735(7) 0.0313(4) Uani 1 1 d .
N9 N -0.04700(7) 0.13693(14) 0.33931(7) 0.0364(5) Uani 1 1 d .
N10 N 0.04211(5) 0.13329(11) -0.00836(6) 0.0170(3) Uani 1 1 d .
N11 N -0.04483(5) 0.04994(11) -0.06309(6) 0.0167(3) Uani 1 1 d .
N12 N -0.03808(5) 0.05843(11) 0.06666(6) 0.0181(3) Uani 1 1 d .
C1 C 0.05641(6) 0.59678(14) 0.05545(7) 0.0214(4) Uani 1 1 d .
C2 C 0.05371(6) 0.59978(14) -0.03868(8) 0.0203(4) Uani 1 1 d .
C3 C 0.05799(7) 0.28244(16) 0.19261(8) 0.0287(4) Uani 1 1 d .
C4 C 0.05837(6) 0.14413(15) 0.25382(9) 0.0256(4) Uani 1 1 d .
C5 C -0.05790(6) 0.35447(14) 0.25879(9) 0.0242(4) Uani 1 1 d .
C6 C -0.06145(7) 0.20775(16) 0.31396(8) 0.0271(4) Uani 1 1 d .
C7 C 0.07177(6) 0.12979(13) -0.05197(7) 0.0173(4) Uani 1 1 d .
C8 C 0.09889(6) 0.21746(14) -0.06666(7) 0.0215(4) Uani 1 1 d .
H8 H 0.1203 0.2131 -0.0968 0.026 Uiso 1 1 calc R
C9 C 0.09401(7) 0.31160(14) -0.03627(8) 0.0251(4) Uani 1 1 d .
H9 H 0.1111 0.3734 -0.0465 0.030 Uiso 1 1 calc R
C10 C 0.06422(6) 0.31467(14) 0.00883(8) 0.0244(4) Uani 1 1 d .
H10 H 0.0610 0.3777 0.0305 0.029 Uiso 1 1 calc R
C11 C 0.03904(6) 0.22336(13) 0.02172(7) 0.0212(4) Uani 1 1 d .
H11 H 0.0188 0.2248 0.0531 0.025 Uiso 1 1 calc R
C12 C -0.07287(6) -0.02721(13) -0.08354(7) 0.0169(3) Uani 1 1 d .
C13 C -0.09962(6) -0.01094(14) -0.13090(7) 0.0226(4) Uani 1 1 d .
H13 H -0.1186 -0.0666 -0.1451 0.027 Uiso 1 1 calc R
C14 C -0.09830(7) 0.08760(16) -0.15732(7) 0.0271(4) Uani 1 1 d .
H14 H -0.1163 0.1001 -0.1899 0.033 Uiso 1 1 calc R
C15 C -0.07052(7) 0.16747(15) -0.13564(8) 0.0263(4) Uani 1 1 d .
H15 H -0.0694 0.2360 -0.1526 0.032 Uiso 1 1 calc R
C16 C -0.04437(6) 0.14519(14) -0.08860(7) 0.0211(4) Uani 1 1 d .
H16 H -0.0252 0.1999 -0.0737 0.025 Uiso 1 1 calc R
C17 C -0.02130(6) 0.03405(13) 0.11790(7) 0.0189(3) Uani 1 1 d .
C18 C -0.04216(6) 0.07157(15) 0.16628(8) 0.0251(4) Uani 1 1 d .
H18 H -0.0296 0.0546 0.2019 0.030 Uiso 1 1 calc R
C19 C -0.08147(7) 0.13413(15) 0.16187(8) 0.0272(4) Uani 1 1 d .
H19 H -0.0963 0.1603 0.1946 0.033 Uiso 1 1 calc R
C20 C -0.09903(6) 0.15843(15) 0.10971(8) 0.0246(4) Uani 1 1 d .
H20 H -0.1260 0.2012 0.1059 0.029 Uiso 1 1 calc R
C21 C -0.07630(6) 0.11889(14) 0.06313(8) 0.0209(4) Uani 1 1 d .
H21 H -0.0883 0.1353 0.0272 0.025 Uiso 1 1 calc R

loop_
_atom_site_aniso_label
_atom_site_aniso_U_11
_atom_site_aniso_U_22
_atom_site_aniso_U_33
_atom_site_aniso_U_23
_atom_site_aniso_U_13
_atom_site_aniso_U_12
Ni1 0.01618(14) 0.01348(14) 0.01314(16) 0.000 0.000 0.00050(12)
Mn1 0.02526(19) 0.01820(18) 0.0157(2) 0.000 0.000 -0.00082(15)
Mn2 0.0257(2) 0.01480(19) 0.01453(19) 0.000 0.000 0.00067(14)
N1 0.0426(10) 0.0285(9) 0.0191(9) -0.0007(7) 0.0044(8) -0.0085(8)
N2 0.0381(9) 0.0298(8) 0.0173(7) 0.0006(7) 0.0001(8) -0.0143(7)
N3 0.0353(9) 0.0249(9) 0.0203(8) -0.0007(7) 0.0006(7) -0.0068(7)
N4 0.0314(8) 0.0243(9) 0.0405(10) 0.0055(8) 0.0095(8) 0.0041(7)
N5 0.0283(10) 0.0630(14) 0.0664(15) 0.0437(12) 0.0137(10) 0.0071(10)
N6 0.0317(9) 0.0294(9) 0.0209(8) 0.0033(7) 0.0009(7) -0.0046(7)
N7 0.0287(8) 0.0353(10) 0.0265(9) 0.0071(7) 0.0038(7) 0.0024(7)
N8 0.0282(9) 0.0289(9) 0.0369(9) 0.0108(7) 0.0057(8) 0.0089(7)
N9 0.0466(11) 0.0303(10) 0.0324(10) 0.0077(7) 0.0112(8) 0.0158(8)
N10 0.0175(7) 0.0145(7) 0.0190(8) -0.0014(5) -0.0037(6) 0.0009(6)
N11 0.0169(7) 0.0175(7) 0.0156(7) -0.0010(6) 0.0006(6) 0.0006(6)
N12 0.0181(7) 0.0179(7) 0.0183(8) -0.0007(6) 0.0007(6) -0.0007(6)
C1 0.0240(9) 0.0154(9) 0.0248(10) -0.0034(7) -0.0001(8) -0.0028(7)
C2 0.0220(9) 0.0151(9) 0.0238(10) 0.0033(7) 0.0052(7) -0.0016(7)
C3 0.0241(9) 0.0290(11) 0.0330(10) 0.0026(8) 0.0129(8) -0.0018(8)
C4 0.0234(9) 0.0305(10) 0.0229(9) -0.0014(8) 0.0001(9) 0.0023(7)
C5 0.0241(9) 0.0270(9) 0.0214(9) 0.0011(8) 0.0021(9) 0.0080(7)
C6 0.0317(10) 0.0259(10) 0.0237(9) 0.0006(8) 0.0086(9) 0.0079(8)
C7 0.0183(8) 0.0160(8) 0.0175(8) 0.0010(6) -0.0050(7) 0.0004(6)
C8 0.0202(8) 0.0214(9) 0.0228(9) 0.0035(7) -0.0035(7) -0.0031(7)
C9 0.0254(9) 0.0168(9) 0.0330(10) 0.0035(7) -0.0116(8) -0.0032(7)
C10 0.0272(9) 0.0171(8) 0.0288(10) -0.0057(8) -0.0089(9) 0.0026(7)
C11 0.0208(9) 0.0194(8) 0.0235(9) -0.0043(7) -0.0064(8) 0.0040(7)
C12 0.0179(8) 0.0185(8) 0.0144(8) -0.0009(6) 0.0034(7) 0.0014(6)
C13 0.0221(9) 0.0259(9) 0.0199(9) -0.0026(7) -0.0002(8) -0.0040(7)
C14 0.0305(10) 0.0309(11) 0.0200(10) 0.0041(7) -0.0056(8) -0.0001(8)
C15 0.0341(10) 0.0208(9) 0.0241(9) 0.0066(7) -0.0043(9) 0.0012(8)
C16 0.0251(9) 0.0167(8) 0.0215(10) 0.0013(7) -0.0016(7) -0.0004(7)
C17 0.0217(9) 0.0174(8) 0.0176(8) 0.0008(6) 0.0006(7) -0.0017(7)
C18 0.0279(9) 0.0305(10) 0.0170(8) -0.0003(7) 0.0010(8) 0.0005(8)
C19 0.0287(9) 0.0305(11) 0.0225(10) -0.0063(7) 0.0048(8) 0.0018(8)
C20 0.0215(9) 0.0249(10) 0.0273(10) -0.0015(8) 0.0020(8) 0.0035(7)
C21 0.0179(9) 0.0235(10) 0.0213(8) -0.0008(7) -0.0008(7) 0.0008(7)

loop_
_atom_type_symbol
_atom_type_description
_atom_type_scat_dispersion_real
_atom_type_scat_dispersion_imag
_atom_type_scat_source
Ni Ni 0.3393 1.1124 'International Tables Vol C Tables 4.2.6.8 and 6.1.1.4'
Mn Mn 0.3368 0.7283 'International Tables Vol C Tables 4.2.6.8 and 6.1.1.4'
N N 0.0061 0.0033 'International Tables Vol C Tables 4.2.6.8 and 6.1.1.4'
C C 0.0033 0.0016 'International Tables Vol C Tables 4.2.6.8 and 6.1.1.4'
H H 0.0000 0.0000 'International Tables Vol C Tables 4.2.6.8 and 6.1.1.4'

loop_
_geom_angle_atom_site_label_1
_geom_angle_atom_site_label_2
_geom_angle_atom_site_label_3
_geom_angle
_geom_angle_site_symmetry_1
_geom_angle_site_symmetry_3
N12 Ni1 N12 79.25(8) 2 .
N12 Ni1 N10 95.79(6) 2 2
N12 Ni1 N10 92.73(5) . 2
N12 Ni1 N10 92.73(5) 2 .
N12 Ni1 N10 95.79(6) . .
N10 Ni1 N10 168.94(8) 2 .
N12 Ni1 N11 173.45(6) 2 .
N12 Ni1 N11 97.02(5) . .
N10 Ni1 N11 78.93(6) 2 .
N10 Ni1 N11 93.01(5) . .
N12 Ni1 N11 97.02(5) 2 2
N12 Ni1 N11 173.45(6) . 2
N10 Ni1 N11 93.00(5) 2 2
N10 Ni1 N11 78.93(6) . 2
N11 Ni1 N11 87.19(8) . 2
N7 Mn1 N7 90.10(9) 2_565 .
N7 Mn1 N1 90.84(6) 2_565 .
N7 Mn1 N1 174.65(7) . .
N7 Mn1 N1 174.65(6) 2_565 2_565
N7 Mn1 N1 90.84(6) . 2_565
N1 Mn1 N1 88.71(9) . 2_565
N7 Mn1 N4 94.12(7) 2_565 .
N7 Mn1 N4 85.27(6) . .
N1 Mn1 N4 89.40(7) . .
N1 Mn1 N4 91.21(7) 2_565 .
N7 Mn1 N4 85.27(6) 2_565 2_565
N7 Mn1 N4 94.12(7) . 2_565
N1 Mn1 N4 91.21(7) . 2_565
N1 Mn1 N4 89.41(7) 2_565 2_565
N4 Mn1 N4 179.14(10) . 2_565
N9 Mn2 N9 167.44(9) 6_554 5_554
N9 Mn2 N3 95.32(7) 6_554 2_565
N9 Mn2 N3 93.87(6) 5_554 2_565
N9 Mn2 N3 93.87(6) 6_554 .
N9 Mn2 N3 95.32(7) 5_554 .
N3 Mn2 N3 85.83(8) 2_565 .
N9 Mn2 N6 87.15(7) 6_554 5_554
N9 Mn2 N6 84.20(6) 5_554 5_554
N3 Mn2 N6 175.86(6) 2_565 5_554
N3 Mn2 N6 90.69(6) . 5_554
N9 Mn2 N6 84.19(6) 6_554 6_554
N9 Mn2 N6 87.16(7) 5_554 6_554
N3 Mn2 N6 90.69(6) 2_565 6_554
N3 Mn2 N6 175.85(6) . 6_554
N6 Mn2 N6 92.87(9) 5_554 6_554
C1 N1 Mn1 158.03(17) . .
C2 N2 C1 119.48(15) . .
C2 N3 Mn2 161.38(15) . .
C3 N4 Mn1 146.95(17) . .
C4 N5 C3 120.71(18) . .
C4 N6 Mn2 165.61(16) . 5_545
C5 N7 Mn1 161.44(16) . .
C5 N8 C6 120.09(17) . .
C6 N9 Mn2 151.71(16) . 5_545
C11 N10 C7 118.94(15) . .
C11 N10 Ni1 125.90(12) . .
C7 N10 Ni1 114.82(11) . .
C16 N11 C12 118.52(15) . .
C16 N11 Ni1 126.22(12) . .
C12 N11 Ni1 114.78(11) . .
C21 N12 C17 118.62(15) . .
C21 N12 Ni1 126.01(12) . .
C17 N12 Ni1 115.36(11) . .
N1 C1 N2 175.2(2) . .
N3 C2 N2 173.68(19) . .
N4 C3 N5 172.9(2) . .
N6 C4 N5 173.8(2) . .
N7 C5 N8 171.5(2) . .
N9 C6 N8 173.9(2) . .
N10 C7 C8 121.70(16) . .
N10 C7 C12 115.65(15) . 2
C8 C7 C12 122.65(16) . 2
C9 C8 C7 118.60(17) . .
C10 C9 C8 119.67(17) . .
C9 C10 C11 118.45(16) . .
N10 C11 C10 122.58(17) . .
N11 C12 C13 121.60(15) . .
N11 C12 C7 114.84(15) . 2
C13 C12 C7 123.55(15) . 2
C12 C13 C14 119.21(17) . .
C15 C14 C13 119.24(17) . .
C14 C15 C16 118.39(17) . .
N11 C16 C15 123.00(17) . .
N12 C17 C18 121.63(16) . .
N12 C17 C17 115.00(10) . 2
C18 C17 C17 123.36(11) . 2
C19 C18 C17 118.98(17) . .
C20 C19 C18 119.68(18) . .
C19 C20 C21 118.33(17) . .
N12 C21 C20 122.76(17) . .

loop_
_geom_bond_atom_site_label_1
_geom_bond_atom_site_label_2
_geom_bond_distance
_geom_bond_site_symmetry_2
Ni1 N12 2.0703(15) 2
Ni1 N12 2.0704(15) .
Ni1 N10 2.0744(14) 2
Ni1 N10 2.0744(14) .
Ni1 N11 2.0842(14) .
Ni1 N11 2.0843(14) 2
Mn1 N7 2.2115(17) 2_565
Mn1 N7 2.2115(17) .
Mn1 N1 2.2389(17) .
Mn1 N1 2.2389(17) 2_565
Mn1 N4 2.2398(16) .
Mn1 N4 2.2398(16) 2_565
Mn2 N9 2.1996(17) 6_554
Mn2 N9 2.1996(17) 5_554
Mn2 N3 2.2175(17) 2_565
Mn2 N3 2.2176(17) .
Mn2 N6 2.2422(17) 5_554
Mn2 N6 2.2422(17) 6_554
N1 C1 1.148(2) .
N2 C2 1.304(2) .
N2 C1 1.305(2) .
N3 C2 1.160(2) .
N4 C3 1.146(3) .
N5 C4 1.300(3) .
N5 C3 1.310(3) .
N6 C4 1.146(2) .
N6 Mn2 2.2421(17) 5_545
N7 C5 1.153(2) .
N8 C5 1.305(3) .
N8 C6 1.308(3) .
N9 C6 1.153(3) .
N9 Mn2 2.1997(17) 5_545
N10 C11 1.341(2) .
N10 C7 1.351(2) .
N11 C16 1.340(2) .
N11 C12 1.352(2) .
N12 C21 1.341(2) .
N12 C17 1.353(2) .
C7 C8 1.393(2) .
C7 C12 1.491(2) 2
C8 C9 1.392(3) .
C9 C10 1.380(3) .
C10 C11 1.390(3) .
C12 C13 1.386(2) .
C12 C7 1.490(2) 2
C13 C14 1.387(3) .
C14 C15 1.383(3) .
C15 C16 1.383(3) .
C17 C18 1.387(3) .
C17 C17 1.496(3) 2
C18 C19 1.383(3) .
C19 C20 1.381(3) .
C20 C21 1.385(3) .
